data_2008122
loop_
_publ_author_name
'Yakubovich, Olga V.'
'Karimova, Oksana V.'
'Dimitrova, Olga V.'
'Massa, Werner'

_publ_section_title
;
 Layer structure of (NH~4~)CoPO~4~
;
_journal_issue 2
_journal_name_full 'Acta Crystallographica Section C'
_journal_page_first 151
_journal_page_last 153
_journal_paper_doi 10.1107/S0108270198011639
_journal_volume 55
_journal_year 1999
_chemical_formula_analytical 'NH4 Co PO4 H2O'
_chemical_formula_moiety '(N H4 )  Co P O4 .H2 O'
_chemical_formula_structural NH4[CoPO4(H2O)]
_chemical_formula_sum 'Co H6 N O5 P'
_chemical_formula_weight 189.96
_chemical_name_systematic
;
cobalt ammonium hydrate phosphate
;
_space_group_IT_number 31
_symmetry_cell_setting orthorhombic
_symmetry_space_group_name_Hall 'P 2ac -2'
_symmetry_space_group_name_H-M 'P m n 21'
_audit_creation_method SHELXL
_cell_angle_alpha 90.00
_cell_angle_beta 90.00
_cell_angle_gamma 90.00
_cell_formula_units_Z 2
_cell_length_a 5.6210(10)
_cell_length_b 8.7660(10)
_cell_length_c 4.7970(10)
_cell_measurement_reflns_used 2085
_cell_measurement_temperature 293(2)
_cell_measurement_theta_max 28.0
_cell_measurement_theta_min 2.4
_cell_volume 236.37(7)
_computing_cell_refinement 'IPDS CELL  (Stoe 1997)'
_computing_data_collection 'IPDS EXPOSE (Stoe 1997)'
_computing_data_reduction 'IPDS INTEGRATE (Stoe 1997)'
_computing_molecular_graphics 'DIAMOND (Bergerhoff 1996)'
_computing_publication_material SHELXL-97
_computing_structure_refinement 'SHELXL-97 (Sheldrick, 1997)'
_computing_structure_solution 'SHELXS-86 (Sheldrick, 1990)'
_diffrn_ambient_temperature 293(2)
_diffrn_measured_fraction_theta_full 0.977
_diffrn_measured_fraction_theta_max 0.977
_diffrn_measurement_device 'STOE IPDS diffractometer'
_diffrn_measurement_method '\f = 0-200\%, (\D\f =  2\%, d = 60 mm, t = 5 min)'
_diffrn_radiation_monochromator graphite
_diffrn_radiation_source 'fine-focus sealed tube'
_diffrn_radiation_type MoK\a
_diffrn_radiation_wavelength 0.71073
_diffrn_reflns_av_R_equivalents 0.0230
_diffrn_reflns_av_sigmaI/netI 0.0184
_diffrn_reflns_limit_h_max 7
_diffrn_reflns_limit_h_min -7
_diffrn_reflns_limit_k_max 11
_diffrn_reflns_limit_k_min -11
_diffrn_reflns_limit_l_max 5
_diffrn_reflns_limit_l_min -6
_diffrn_reflns_number 1702
_diffrn_reflns_theta_full 28.04
_diffrn_reflns_theta_max 28.04
_diffrn_reflns_theta_min 4.31
_exptl_absorpt_coefficient_mu 3.897
_exptl_absorpt_correction_T_max 0.865
_exptl_absorpt_correction_T_min 0.602
_exptl_absorpt_correction_type numerical
_exptl_crystal_colour 'dark pink'
_exptl_crystal_density_diffrn 2.669
_exptl_crystal_density_meas ?
_exptl_crystal_description plate
_exptl_crystal_F_000 190
_exptl_crystal_size_max 0.3
_exptl_crystal_size_mid 0.15
_exptl_crystal_size_min 0.03
_refine_diff_density_max 0.308
_refine_diff_density_min -0.311
_refine_ls_abs_structure_details 'Flack (1983)'
_refine_ls_abs_structure_Flack 0.000(15)
_refine_ls_extinction_method none
_refine_ls_goodness_of_fit_ref 1.145
_refine_ls_hydrogen_treatment mixed
_refine_ls_matrix_type full
_refine_ls_number_parameters 57
_refine_ls_number_reflns 594
_refine_ls_number_restraints 3
_refine_ls_restrained_S_all 1.142
_refine_ls_R_factor_all 0.0152
_refine_ls_R_factor_gt 0.0145
_refine_ls_shift/su_max 0.001
_refine_ls_shift/su_mean 0.000
_refine_ls_structure_factor_coef Fsqd
_refine_ls_weighting_details 'calc w = 1/[\s^2^(Fo^2^)+(0.0236P)^2^+0.0176P] where P=(Fo^2^+2Fc^2^)/3'
_refine_ls_weighting_scheme calc
_refine_ls_wR_factor_ref 0.0368
_reflns_number_observed 580
_reflns_number_total 594
_reflns_observed_criterion >2sigma(I)
_cod_data_source_file av1025.cif
_cod_data_source_block coph2
_cod_depositor_comments
;
The following automatic conversions were performed:

'_exptl_crystal_density_meas' value 'not measured' was changed to '?'
- the value is perceived as not measured.

Automatic conversion script
Id: cif_fix_values 3008 2015-01-20 13:52:24Z robertas 
;
_cod_original_cell_volume 236.37(8)
_cod_original_formula_sum 'H6 Co N O5 P'
_cod_database_code 2008122
_cod_database_fobs_code 2008122

loop_
_symmetry_equiv_pos_as_xyz
'x, y, z'
'-x+1/2, -y, z+1/2'
'x+1/2, -y, z+1/2'
'-x, y, z'

loop_
_atom_site_label
_atom_site_fract_x
_atom_site_fract_y
_atom_site_fract_z
_atom_site_U_iso_or_equiv
_atom_site_adp_type
_atom_site_calc_flag
_atom_site_refinement_flags
_atom_site_occupancy
_atom_site_disorder_assembly
_atom_site_disorder_group
_atom_site_type_symbol
Co 1.0000 1.02055(4) 0.5000 0.00870(11) Uani d S 1 . . Co
P 1.0000 0.80662(7) 0.93261(15) 0.00699(15) Uani d S 1 . . P
N 1.0000 0.4725(3) 0.3703(6) 0.0170(5) Uani d SD 1 . . N
H1 1.0000 0.535(5) 0.506(7) 0.041(6) Uiso d SD 1 . . H
H2 1.120(3) 0.413(3) 0.378(6) 0.041(6) Uiso d D 1 . . H
H3 1.0000 0.536(4) 0.237(7) 0.041(6) Uiso d SD 1 . . H
O2 0.7820(2) 0.88417(16) 0.7906(3) 0.0120(3) Uani d . 1 . . O
O1 1.0000 0.8316(2) 1.2461(4) 0.0117(4) Uani d S 1 . . O
O3 1.0000 0.6351(2) 0.8716(4) 0.0135(4) Uani d S 1 . . O
O4 1.0000 1.2093(3) 0.7978(6) 0.0160(4) Uani d S 1 . . O
H4 1.103(5) 1.195(4) 0.892(8) 0.043(10) Uiso d . 1 . . H

loop_
_atom_site_aniso_label
_atom_site_aniso_U_11
_atom_site_aniso_U_22
_atom_site_aniso_U_33
_atom_site_aniso_U_12
_atom_site_aniso_U_13
_atom_site_aniso_U_23
Co 0.00788(15) 0.01065(16) 0.00756(18) 0.000 0.000 0.00076(19)
P 0.0072(3) 0.0077(3) 0.0061(4) 0.000 0.000 0.0001(2)
N 0.0204(13) 0.0169(13) 0.0137(13) 0.000 0.000 0.0035(9)
O2 0.0106(6) 0.0161(7) 0.0094(7) 0.0042(5) 0.0012(5) 0.0009(4)
O1 0.0154(10) 0.0132(9) 0.0066(11) 0.000 0.000 -0.0017(7)
O3 0.0210(10) 0.0075(9) 0.0120(10) 0.000 0.000 -0.0005(7)
O4 0.0113(10) 0.0198(11) 0.0169(12) 0.000 0.000 0.0001(8)

loop_
_atom_type_symbol
_atom_type_description
_atom_type_scat_dispersion_real
_atom_type_scat_dispersion_imag
_atom_type_scat_source
N N 0.0061 0.0033 'International Tables Vol C Tables 4.2.6.8 and 6.1.1.4'
H H 0.0000 0.0000 'International Tables Vol C Tables 4.2.6.8 and 6.1.1.4'
O O 0.0106 0.0060 'International Tables Vol C Tables 4.2.6.8 and 6.1.1.4'
P P 0.1023 0.0942 'International Tables Vol C Tables 4.2.6.8 and 6.1.1.4'
Co Co 0.3494 0.9721 'International Tables Vol C Tables 4.2.6.8 and 6.1.1.4'

loop_
_geom_angle_atom_site_label_1
_geom_angle_atom_site_label_2
_geom_angle_atom_site_label_3
_geom_angle_site_symmetry_1
_geom_angle_site_symmetry_3
_geom_angle
_geom_angle_publ_flag
O2 Co O2 2_674 3_574 101.01(8) yes
O2 Co O1 2_674 1_554 92.16(6) yes
O2 Co O1 3_574 1_554 92.16(6) yes
O2 Co O4 2_674 . 90.68(6) yes
O2 Co O4 3_574 . 90.68(6) yes
O1 Co O4 1_554 . 175.53(10) yes
O2 Co O2 2_674 . 95.78(4) yes
O2 Co O2 3_574 . 163.19(6) yes
O1 Co O2 1_554 . 86.44(6) yes
O4 Co O2 . . 89.84(8) yes
O2 Co O2 2_674 4_755 163.20(6) yes
O2 Co O2 3_574 4_755 95.78(4) yes
O1 Co O2 1_554 4_755 86.44(6) yes
O4 Co O2 . 4_755 89.84(7) yes
O2 Co O2 . 4_755 67.43(7) yes
O2 Co P 2_674 . 129.45(4) no
O2 Co P 3_574 . 129.45(4) no
O1 Co P 1_554 . 84.23(6) no
O4 Co P . . 91.29(8) no
O2 Co P . . 33.74(3) no
O2 Co P 4_755 . 33.74(3) no
O1 P O3 . . 109.31(11) yes
O1 P O2 . . 111.70(7) yes
O3 P O2 . . 110.17(7) yes
O1 P O2 . 4_755 111.70(7) yes
O3 P O2 . 4_755 110.17(7) yes
O2 P O2 . 4_755 103.70(11) yes
O1 P Co . . 129.59(9) no
O3 P Co . . 121.10(8) no
O2 P Co . . 51.91(6) no
O2 P Co 4_755 . 51.91(6) no
H1 N H2 . . 111(3) yes
H1 N H3 . . 99(5) yes
H2 N H3 . . 116(3) yes
P O2 Co . 2_675 124.78(8) yes
P O2 Co . . 94.35(7) yes
Co O2 Co 2_675 . 121.12(7) yes
P O1 Co . 1_556 134.64(13) yes
Co O4 H4 . . 106(3) yes

loop_
_geom_bond_atom_site_label_1
_geom_bond_atom_site_label_2
_geom_bond_site_symmetry_2
_geom_bond_distance
_geom_bond_publ_flag
Co O2 2_674 2.0542(14) yes
Co O2 3_574 2.0542(14) yes
Co O1 1_554 2.056(2) yes
Co O4 . 2.186(2) yes
Co O2 . 2.2077(14) yes
Co O2 4_755 2.2077(14) yes
Co P . 2.7971(9) no
P O1 . 1.520(2) yes
P O3 . 1.532(2) yes
P O2 . 1.5581(14) yes
P O2 4_75 1.5581(14) yes
N H1 . 0.8500(11) no
N H2 . 0.8500(11) no
N H3 . 0.8500(11) no
O2 Co 2_675 2.0542(14) no
O1 Co 1_556 2.056(2) no
O4 H4 . 0.74(3) no

loop_
_geom_hbond_atom_site_label_D
_geom_hbond_atom_site_label_H
_geom_hbond_atom_site_label_A
_geom_hbond_site_symmetry_A
_geom_hbond_distance_DH
_geom_hbond_distance_HA
_geom_hbond_distance_DA
_geom_hbond_angle_DHA
O4 H4 O1 3_574 0.75(3) 2.35(3) 2.8440(10) 125(3)
O4 H4 O2 3_575 0.75(3) 2.27(4) 2.962(3) 155(3)
N H1 O3 . 0.850(10) 1.96(4) 2.795(3) 166(4)
N H2 O3 3_564 0.850(10) 2.18(2) 2.9650(10) 153(2)
N H3 O3 1_554 0.850(10) 1.96(3) 2.785(3) 165(3)
